data_4305209
loop_
_publ_author_name
'Ho-Jin Son'
'Won-Sik Han'
'Ji-Yun Chun'
'Byoung-Kook Kang'
'Soon-Nam Kwon'
'Jaejung Ko'
'Su Jung Han'
'Chongmok Lee'
'Sung Joo Kim'
'Sang Ook Kang'

_publ_section_title
;
Generation of Blue Light-Emitting Zinc Complexes by Band-Gap Control of the
Oxazolylphenolate Ligand System: Syntheses, Characterizations, and Organic
Light Emitting Device Applications of 4-Coordinated
Bis(2-oxazolylphenolate) Zinc(II) Complexes
;
_journal_name_full 'Inorganic Chemistry'
_journal_page_first 5666
_journal_page_last 5676
_journal_paper_doi 10.1021/ic702491j
_journal_volume 47
_journal_year 2008
_chemical_formula_moiety 'C36 H36 N2 O6 Zn C H2 Cl2'
_chemical_formula_sum 'C37 H38 Cl2 N2 O6 Zn'
_chemical_formula_weight 742.96
_chemical_name_systematic
;
 ?
;
_space_group_IT_number 2
_symmetry_cell_setting triclinic
_symmetry_space_group_name_Hall '-P 1'
_symmetry_space_group_name_H-M 'P -1'
_atom_sites_solution_hydrogens geom
_atom_sites_solution_primary direct
_atom_sites_solution_secondary difmap
_audit_creation_method SHELXL-97
_cell_angle_alpha 76.161(5)
_cell_angle_beta 80.499(5)
_cell_angle_gamma 75.500(4)
_cell_formula_units_Z 2
_cell_length_a 7.5886(17)
_cell_length_b 13.137(3)
_cell_length_c 19.121(4)
_cell_measurement_reflns_used 4883
_cell_measurement_temperature 233(2)
_cell_measurement_theta_max 22.738
_cell_measurement_theta_min 2.208
_cell_volume 1780.7(7)
_computing_cell_refinement 'SMART (Bruker, 1999)'
_computing_data_collection 'SMART (Bruker, 1999)'
_computing_data_reduction 'SAINT-Plus (Bruker, 1999)'
_computing_molecular_graphics 'Ortep-3 for Windows (Farrugia, 1997)'
_computing_publication_material 'SHELXL-97 (Sheldrick, 1997)'
_computing_structure_refinement 'SHELXL-97 (Sheldrick, 1997)'
_computing_structure_solution 'SHELXS-97 (Sheldrick, 1997)'
_diffrn_ambient_temperature 233(2)
_diffrn_measured_fraction_theta_full 0.988
_diffrn_measured_fraction_theta_max 0.988
_diffrn_measurement_device_type 'Bruker SMART 1000 CCD diffractometer'
_diffrn_measurement_method '\f and \w-scans'
_diffrn_radiation_monochromator graphite
_diffrn_radiation_source 'fine-focus sealed tube'
_diffrn_radiation_type MoK\a
_diffrn_radiation_wavelength 0.71073
_diffrn_reflns_av_R_equivalents 0.0412
_diffrn_reflns_av_sigmaI/netI 0.0559
_diffrn_reflns_limit_h_max 10
_diffrn_reflns_limit_h_min -10
_diffrn_reflns_limit_k_max 17
_diffrn_reflns_limit_k_min -17
_diffrn_reflns_limit_l_max 25
_diffrn_reflns_limit_l_min -25
_diffrn_reflns_number 24442
_diffrn_reflns_theta_full 28.37
_diffrn_reflns_theta_max 28.37
_diffrn_reflns_theta_min 1.10
_diffrn_standards_decay_% 0
_exptl_absorpt_coefficient_mu 0.887
_exptl_absorpt_correction_T_max 0.8100
_exptl_absorpt_correction_T_min 0.6941
_exptl_absorpt_correction_type multi-scan
_exptl_absorpt_process_details 'SADABS (Sheldrick, 1996)'
_exptl_crystal_colour green
_exptl_crystal_density_diffrn 1.386
_exptl_crystal_density_method 'not measured'
_exptl_crystal_description block
_exptl_crystal_F_000 772
_exptl_crystal_size_max 0.44
_exptl_crystal_size_mid 0.26
_exptl_crystal_size_min 0.25
_refine_diff_density_max 0.686
_refine_diff_density_min -0.484
_refine_diff_density_rms 0.071
_refine_ls_extinction_method none
_refine_ls_goodness_of_fit_ref 1.036
_refine_ls_hydrogen_treatment constr
_refine_ls_matrix_type full
_refine_ls_number_parameters 439
_refine_ls_number_reflns 8785
_refine_ls_number_restraints 0
_refine_ls_restrained_S_all 1.036
_refine_ls_R_factor_all 0.0831
_refine_ls_R_factor_gt 0.0439
_refine_ls_shift/su_max 0.001
_refine_ls_shift/su_mean 0.000
_refine_ls_structure_factor_coef Fsqd
_refine_ls_weighting_details 'calc w=1/[\s^2^(Fo^2^)+(0.0630P)^2^+0.3549P] where P=(Fo^2^+2Fc^2^)/3'
_refine_ls_weighting_scheme calc
_refine_ls_wR_factor_gt 0.1065
_refine_ls_wR_factor_ref 0.1313
_reflns_number_gt 5841
_reflns_number_total 8785
_reflns_threshold_expression >2sigma(I)
_cod_data_source_file ic702491j-file005.cif
_cod_data_source_block 5b
_cod_original_cell_volume 1780.6(7)
_cod_database_code 4305209

loop_
_symmetry_equiv_pos_as_xyz
'x, y, z'
'-x, -y, -z'

loop_
_atom_site_label
_atom_site_type_symbol
_atom_site_fract_x
_atom_site_fract_y
_atom_site_fract_z
_atom_site_U_iso_or_equiv
_atom_site_adp_type
_atom_site_occupancy
_atom_site_symmetry_multiplicity
_atom_site_calc_flag
_atom_site_refinement_flags
_atom_site_disorder_assembly
_atom_site_disorder_group
Zn Zn 0.58296(4) 0.69319(2) 0.568753(15) 0.03159(10) Uani 1 1 d . . .
O2 O 0.7231(3) 0.56169(14) 0.61986(9) 0.0369(4) Uani 1 1 d . . .
O1 O 0.7087(3) 0.76105(16) 0.48125(9) 0.0384(4) Uani 1 1 d . . .
O4 O 0.5656(3) 0.78765(15) 0.76011(10) 0.0420(5) Uani 1 1 d . . .
O3 O 0.2373(2) 0.68317(16) 0.42792(10) 0.0404(5) Uani 1 1 d . . .
O6 O 0.9542(3) 0.3270(2) 1.13039(11) 0.0642(7) Uani 1 1 d . . .
O5 O 0.5196(3) 0.84342(17) -0.02581(10) 0.0490(5) Uani 1 1 d . . .
N2 N 0.5455(3) 0.76918(16) 0.64936(11) 0.0325(5) Uani 1 1 d . . .
N1 N 0.3815(3) 0.67685(16) 0.52154(11) 0.0291(5) Uani 1 1 d . . .
C1 C 0.6739(3) 0.7677(2) 0.41522(13) 0.0292(5) Uani 1 1 d . . .
C2 C 0.8017(4) 0.8006(2) 0.35708(14) 0.0324(6) Uani 1 1 d . . .
H2 H 0.9093 0.8148 0.3672 0.039 Uiso 1 1 calc R . .
C3 C 0.7739(4) 0.8125(2) 0.28625(13) 0.0327(6) Uani 1 1 d . . .
H3 H 0.8616 0.8359 0.2491 0.039 Uiso 1 1 calc R . .
C4 C 0.6181(4) 0.7907(2) 0.26790(13) 0.0326(6) Uani 1 1 d . . .
C5 C 0.4924(4) 0.7572(2) 0.32443(13) 0.0331(6) Uani 1 1 d . . .
H5 H 0.3867 0.7420 0.3133 0.040 Uiso 1 1 calc R . .
C6 C 0.5152(3) 0.74494(19) 0.39749(13) 0.0289(5) Uani 1 1 d . . .
C7 C 0.5908(4) 0.8022(2) 0.19139(14) 0.0355(6) Uani 1 1 d . . .
C8 C 0.6535(4) 0.8806(2) 0.13711(14) 0.0407(7) Uani 1 1 d . . .
H8 H 0.7147 0.9268 0.1495 0.049 Uiso 1 1 calc R . .
C9 C 0.6280(4) 0.8923(2) 0.06573(14) 0.0413(7) Uani 1 1 d . . .
H9 H 0.6727 0.9454 0.0300 0.050 Uiso 1 1 calc R . .
C10 C 0.5367(4) 0.8260(2) 0.04658(14) 0.0387(6) Uani 1 1 d . . .
C11 C 0.4723(4) 0.7471(2) 0.09924(15) 0.0434(7) Uani 1 1 d . . .
H11 H 0.4095 0.7021 0.0866 0.052 Uiso 1 1 calc R . .
C12 C 0.5015(4) 0.7353(2) 0.17071(15) 0.0426(7) Uani 1 1 d . . .
H12 H 0.4599 0.6807 0.2062 0.051 Uiso 1 1 calc R . .
C13 C 0.4041(5) 0.7894(3) -0.04667(18) 0.0637(10) Uani 1 1 d . . .
H13A H 0.4511 0.7124 -0.0334 0.096 Uiso 1 1 calc R . .
H13B H 0.4004 0.8105 -0.0987 0.096 Uiso 1 1 calc R . .
H13C H 0.2816 0.8081 -0.0222 0.096 Uiso 1 1 calc R . .
C14 C 0.2153(3) 0.6345(2) 0.55540(14) 0.0328(6) Uani 1 1 d . . .
C15 C 0.0811(4) 0.7183(3) 0.59158(17) 0.0474(7) Uani 1 1 d . . .
H15A H 0.1379 0.7336 0.6286 0.071 Uiso 1 1 calc R . .
H15B H -0.0274 0.6912 0.6136 0.071 Uiso 1 1 calc R . .
H15C H 0.0468 0.7836 0.5556 0.071 Uiso 1 1 calc R . .
C16 C 0.2684(5) 0.5299(3) 0.6094(2) 0.0620(10) Uani 1 1 d . . .
H16A H 0.3546 0.4779 0.5850 0.093 Uiso 1 1 calc R . .
H16B H 0.1599 0.5023 0.6303 0.093 Uiso 1 1 calc R . .
H16C H 0.3247 0.5426 0.6476 0.093 Uiso 1 1 calc R . .
C17 C 0.1436(4) 0.6197(3) 0.48941(15) 0.0443(7) Uani 1 1 d . . .
H17A H 0.1737 0.5438 0.4862 0.053 Uiso 1 1 calc R . .
H17B H 0.0105 0.6462 0.4914 0.053 Uiso 1 1 calc R . .
C18 C 0.3802(3) 0.70219(19) 0.45225(13) 0.0285(5) Uani 1 1 d . . .
C19 C 0.7464(3) 0.5383(2) 0.68847(13) 0.0294(5) Uani 1 1 d . . .
C20 C 0.6882(3) 0.6109(2) 0.73657(13) 0.0294(5) Uani 1 1 d . . .
C21 C 0.7233(4) 0.5753(2) 0.80979(13) 0.0328(6) Uani 1 1 d . . .
H21 H 0.6842 0.6243 0.8408 0.039 Uiso 1 1 calc R . .
C22 C 0.8126(4) 0.4718(2) 0.83775(14) 0.0328(6) Uani 1 1 d . . .
C23 C 0.8705(4) 0.4011(2) 0.78930(14) 0.0362(6) Uani 1 1 d . . .
H23 H 0.9325 0.3301 0.8064 0.043 Uiso 1 1 calc R . .
C24 C 0.8392(4) 0.4328(2) 0.71817(14) 0.0341(6) Uani 1 1 d . . .
H24 H 0.8807 0.3829 0.6879 0.041 Uiso 1 1 calc R . .
C25 C 0.8477(4) 0.4356(2) 0.91507(14) 0.0353(6) Uani 1 1 d . . .
C26 C 0.7360(4) 0.4833(2) 0.96818(15) 0.0426(7) Uani 1 1 d . . .
H26 H 0.6356 0.5397 0.9550 0.051 Uiso 1 1 calc R . .
C27 C 0.7670(4) 0.4509(3) 1.04066(15) 0.0462(7) Uani 1 1 d . . .
H27 H 0.6900 0.4859 1.0756 0.055 Uiso 1 1 calc R . .
C28 C 0.9110(4) 0.3675(3) 1.06068(15) 0.0458(7) Uani 1 1 d . . .
C29 C 1.0256(4) 0.3185(3) 1.00849(16) 0.0509(8) Uani 1 1 d . . .
H29 H 1.1250 0.2616 1.0221 0.061 Uiso 1 1 calc R . .
C30 C 0.9956(4) 0.3520(2) 0.93682(16) 0.0448(7) Uani 1 1 d . . .
H30 H 1.0757 0.3184 0.9019 0.054 Uiso 1 1 calc R . .
C31 C 0.8401(5) 0.3745(4) 1.18563(18) 0.0803(13) Uani 1 1 d . . .
H31A H 0.8400 0.4504 1.1758 0.120 Uiso 1 1 calc R . .
H31B H 0.8856 0.3399 1.2320 0.120 Uiso 1 1 calc R . .
H31C H 0.7162 0.3657 1.1871 0.120 Uiso 1 1 calc R . .
C32 C 0.4821(4) 0.8871(2) 0.64586(15) 0.0398(7) Uani 1 1 d . . .
C33 C 0.3071(5) 0.9307(2) 0.61015(18) 0.0561(9) Uani 1 1 d . . .
H33A H 0.3279 0.9161 0.5617 0.084 Uiso 1 1 calc R . .
H33B H 0.2696 1.0077 0.6073 0.084 Uiso 1 1 calc R . .
H33C H 0.2117 0.8963 0.6386 0.084 Uiso 1 1 calc R . .
C34 C 0.6367(5) 0.9414(3) 0.60446(19) 0.0603(9) Uani 1 1 d . . .
H34A H 0.7431 0.9160 0.6310 0.090 Uiso 1 1 calc R . .
H34B H 0.5961 1.0187 0.5994 0.090 Uiso 1 1 calc R . .
H34C H 0.6686 0.9239 0.5568 0.090 Uiso 1 1 calc R . .
C35 C 0.4554(4) 0.8904(2) 0.72647(15) 0.0447(7) Uani 1 1 d . . .
H35A H 0.4988 0.9506 0.7344 0.054 Uiso 1 1 calc R . .
H35B H 0.3261 0.8973 0.7459 0.054 Uiso 1 1 calc R . .
C36 C 0.5975(4) 0.7225(2) 0.71243(13) 0.0313(6) Uani 1 1 d . . .
Cl1 Cl 0.8799(2) 0.99500(13) 0.75453(7) 0.1140(5) Uani 1 1 d . . .
Cl2 Cl 0.94929(19) 0.99365(15) 0.89794(8) 0.1201(5) Uani 1 1 d . . .
C101 C 0.8240(6) 0.9524(4) 0.8466(2) 0.0910(15) Uani 1 1 d . . .
H10A H 0.6932 0.9808 0.8592 0.109 Uiso 1 1 calc R . .
H10B H 0.8460 0.8738 0.8583 0.109 Uiso 1 1 calc R . .

loop_
_atom_site_aniso_label
_atom_site_aniso_U_11
_atom_site_aniso_U_22
_atom_site_aniso_U_33
_atom_site_aniso_U_23
_atom_site_aniso_U_13
_atom_site_aniso_U_12
Zn 0.03393(18) 0.03666(18) 0.02343(16) -0.00666(12) -0.00457(12) -0.00511(13)
O2 0.0476(11) 0.0358(10) 0.0257(9) -0.0101(8) -0.0082(8) 0.0002(8)
O1 0.0390(11) 0.0559(12) 0.0250(9) -0.0073(8) -0.0055(8) -0.0187(9)
O4 0.0606(13) 0.0361(10) 0.0270(10) -0.0116(8) -0.0109(9) 0.0023(9)
O3 0.0357(10) 0.0636(13) 0.0286(10) -0.0109(9) -0.0018(8) -0.0230(9)
O6 0.0664(15) 0.0919(18) 0.0287(11) 0.0036(11) -0.0148(11) -0.0166(13)
O5 0.0647(14) 0.0583(13) 0.0253(10) -0.0034(9) -0.0089(9) -0.0184(11)
N2 0.0418(13) 0.0274(11) 0.0262(11) -0.0050(9) -0.0053(9) -0.0034(9)
N1 0.0282(11) 0.0346(11) 0.0231(10) -0.0036(9) -0.0002(8) -0.0080(9)
C1 0.0313(13) 0.0295(13) 0.0268(13) -0.0071(10) -0.0041(10) -0.0047(10)
C2 0.0313(14) 0.0349(14) 0.0326(14) -0.0080(11) -0.0018(11) -0.0103(11)
C3 0.0362(14) 0.0360(14) 0.0250(13) -0.0062(11) 0.0045(11) -0.0115(11)
C4 0.0377(15) 0.0336(14) 0.0262(13) -0.0055(11) -0.0019(11) -0.0088(11)
C5 0.0347(14) 0.0379(14) 0.0275(13) -0.0057(11) -0.0037(11) -0.0103(11)
C6 0.0283(13) 0.0303(13) 0.0265(13) -0.0050(10) -0.0028(10) -0.0048(10)
C7 0.0396(15) 0.0394(15) 0.0261(13) -0.0044(11) -0.0017(11) -0.0098(12)
C8 0.0505(17) 0.0434(16) 0.0306(15) -0.0050(12) -0.0021(13) -0.0188(14)
C9 0.0537(18) 0.0429(16) 0.0257(14) 0.0017(12) -0.0025(12) -0.0176(14)
C10 0.0453(16) 0.0443(16) 0.0238(13) -0.0038(11) -0.0037(12) -0.0081(13)
C11 0.0568(19) 0.0485(17) 0.0317(15) -0.0060(13) -0.0066(13) -0.0250(15)
C12 0.0533(18) 0.0502(17) 0.0281(14) -0.0007(12) -0.0031(13) -0.0262(14)
C13 0.087(3) 0.078(2) 0.0347(17) -0.0097(16) -0.0197(17) -0.027(2)
C14 0.0316(14) 0.0363(14) 0.0301(14) -0.0050(11) 0.0012(11) -0.0113(11)
C15 0.0374(16) 0.062(2) 0.0457(17) -0.0233(15) 0.0113(13) -0.0147(14)
C16 0.057(2) 0.051(2) 0.066(2) 0.0148(17) -0.0038(17) -0.0168(16)
C17 0.0403(16) 0.065(2) 0.0347(16) -0.0173(14) 0.0089(12) -0.0266(15)
C18 0.0270(13) 0.0294(13) 0.0289(13) -0.0075(10) -0.0042(10) -0.0038(10)
C19 0.0296(13) 0.0329(13) 0.0259(13) -0.0048(10) -0.0028(10) -0.0088(11)
C20 0.0304(13) 0.0327(13) 0.0235(12) -0.0050(10) -0.0027(10) -0.0051(11)
C21 0.0371(15) 0.0350(14) 0.0253(13) -0.0066(11) -0.0027(11) -0.0060(11)
C22 0.0311(14) 0.0365(14) 0.0288(13) -0.0016(11) -0.0038(11) -0.0086(11)
C23 0.0388(15) 0.0305(14) 0.0332(14) -0.0002(11) -0.0041(12) -0.0026(11)
C24 0.0378(15) 0.0319(14) 0.0311(14) -0.0094(11) -0.0027(11) -0.0032(11)
C25 0.0387(15) 0.0366(15) 0.0281(14) 0.0021(11) -0.0072(11) -0.0101(12)
C26 0.0446(17) 0.0450(17) 0.0337(15) -0.0045(12) -0.0069(13) -0.0033(13)
C27 0.0529(19) 0.0584(19) 0.0283(15) -0.0096(13) -0.0024(13) -0.0150(15)
C28 0.0507(18) 0.0583(19) 0.0291(15) 0.0033(13) -0.0101(13) -0.0214(15)
C29 0.0455(18) 0.061(2) 0.0373(17) 0.0038(14) -0.0119(14) -0.0035(15)
C30 0.0427(17) 0.0519(18) 0.0335(15) -0.0025(13) -0.0074(13) -0.0027(14)
C31 0.069(3) 0.141(4) 0.0294(18) -0.006(2) -0.0034(17) -0.033(3)
C32 0.0559(18) 0.0263(14) 0.0339(15) -0.0075(11) -0.0071(13) -0.0004(12)
C33 0.072(2) 0.0351(16) 0.060(2) -0.0139(15) -0.0278(18) 0.0082(15)
C34 0.082(3) 0.0395(18) 0.056(2) -0.0061(15) 0.0023(18) -0.0173(17)
C35 0.0602(19) 0.0329(15) 0.0371(16) -0.0121(12) -0.0096(14) 0.0043(14)
C36 0.0351(14) 0.0326(14) 0.0260(13) -0.0089(10) -0.0012(11) -0.0060(11)
Cl1 0.1068(10) 0.1604(13) 0.0750(8) -0.0019(8) -0.0017(7) -0.0569(9)
Cl2 0.0890(9) 0.1839(15) 0.0892(9) 0.0021(9) -0.0081(7) -0.0636(10)
C101 0.063(3) 0.122(4) 0.078(3) 0.012(3) 0.000(2) -0.036(3)

loop_
_atom_type_symbol
_atom_type_description
_atom_type_scat_dispersion_real
_atom_type_scat_dispersion_imag
_atom_type_scat_source
C C 0.0033 0.0016 'International Tables Vol C Tables 4.2.6.8 and 6.1.1.4'
H H 0.0000 0.0000 'International Tables Vol C Tables 4.2.6.8 and 6.1.1.4'
N N 0.0061 0.0033 'International Tables Vol C Tables 4.2.6.8 and 6.1.1.4'
O O 0.0106 0.0060 'International Tables Vol C Tables 4.2.6.8 and 6.1.1.4'
Zn Zn 0.2839 1.4301 'International Tables Vol C Tables 4.2.6.8 and 6.1.1.4'
Cl Cl 0.1484 0.1585 'International Tables Vol C Tables 4.2.6.8 and 6.1.1.4'

loop_
_geom_angle_atom_site_label_1
_geom_angle_atom_site_label_2
_geom_angle_atom_site_label_3
_geom_angle
_geom_angle_site_symmetry_1
_geom_angle_site_symmetry_3
_geom_angle_publ_flag
O2 Zn O1 115.30(8) . . ?
O2 Zn N2 94.70(8) . . ?
O1 Zn N2 113.85(8) . . ?
O2 Zn N1 115.18(8) . . ?
O1 Zn N1 95.42(8) . . ?
N2 Zn N1 123.91(9) . . ?
C19 O2 Zn 126.43(16) . . ?
C1 O1 Zn 125.75(16) . . ?
C36 O4 C35 106.9(2) . . ?
C18 O3 C17 106.9(2) . . ?
C28 O6 C31 117.3(3) . . ?
C10 O5 C13 117.7(2) . . ?
C36 N2 C32 109.3(2) . . ?
C36 N2 Zn 122.81(17) . . ?
C32 N2 Zn 127.32(16) . . ?
C18 N1 C14 109.2(2) . . ?
C18 N1 Zn 121.88(17) . . ?
C14 N1 Zn 128.94(16) . . ?
O1 C1 C2 118.1(2) . . ?
O1 C1 C6 124.8(2) . . ?
C2 C1 C6 117.1(2) . . ?
C3 C2 C1 122.0(2) . . ?
C3 C2 H2 119.0 . . ?
C1 C2 H2 119.0 . . ?
C2 C3 C4 121.6(2) . . ?
C2 C3 H3 119.2 . . ?
C4 C3 H3 119.2 . . ?
C5 C4 C3 117.1(2) . . ?
C5 C4 C7 121.8(2) . . ?
C3 C4 C7 121.2(2) . . ?
C4 C5 C6 123.0(2) . . ?
C4 C5 H5 118.5 . . ?
C6 C5 H5 118.5 . . ?
C5 C6 C1 119.2(2) . . ?
C5 C6 C18 118.0(2) . . ?
C1 C6 C18 122.6(2) . . ?
C8 C7 C12 117.4(2) . . ?
C8 C7 C4 121.1(2) . . ?
C12 C7 C4 121.5(2) . . ?
C9 C8 C7 121.5(3) . . ?
C9 C8 H8 119.3 . . ?
C7 C8 H8 119.3 . . ?
C8 C9 C10 120.2(3) . . ?
C8 C9 H9 119.9 . . ?
C10 C9 H9 119.9 . . ?
O5 C10 C9 115.7(2) . . ?
O5 C10 C11 124.4(3) . . ?
C9 C10 C11 119.9(2) . . ?
C10 C11 C12 119.3(3) . . ?
C10 C11 H11 120.3 . . ?
C12 C11 H11 120.3 . . ?
C11 C12 C7 121.8(3) . . ?
C11 C12 H12 119.1 . . ?
C7 C12 H12 119.1 . . ?
O5 C13 H13A 109.5 . . ?
O5 C13 H13B 109.5 . . ?
H13A C13 H13B 109.5 . . ?
O5 C13 H13C 109.5 . . ?
H13A C13 H13C 109.5 . . ?
H13B C13 H13C 109.5 . . ?
N1 C14 C15 109.1(2) . . ?
N1 C14 C16 110.2(2) . . ?
C15 C14 C16 111.1(2) . . ?
N1 C14 C17 101.6(2) . . ?
C15 C14 C17 111.5(2) . . ?
C16 C14 C17 112.9(3) . . ?
C14 C15 H15A 109.5 . . ?
C14 C15 H15B 109.5 . . ?
H15A C15 H15B 109.5 . . ?
C14 C15 H15C 109.5 . . ?
H15A C15 H15C 109.5 . . ?
H15B C15 H15C 109.5 . . ?
C14 C16 H16A 109.5 . . ?
C14 C16 H16B 109.5 . . ?
H16A C16 H16B 109.5 . . ?
C14 C16 H16C 109.5 . . ?
H16A C16 H16C 109.5 . . ?
H16B C16 H16C 109.5 . . ?
O3 C17 C14 104.2(2) . . ?
O3 C17 H17A 110.9 . . ?
C14 C17 H17A 110.9 . . ?
O3 C17 H17B 110.9 . . ?
C14 C17 H17B 110.9 . . ?
H17A C17 H17B 108.9 . . ?
N1 C18 O3 115.1(2) . . ?
N1 C18 C6 128.5(2) . . ?
O3 C18 C6 116.5(2) . . ?
O2 C19 C24 118.2(2) . . ?
O2 C19 C20 125.3(2) . . ?
C24 C19 C20 116.5(2) . . ?
C21 C20 C19 119.6(2) . . ?
C21 C20 C36 118.3(2) . . ?
C19 C20 C36 122.1(2) . . ?
C22 C21 C20 122.9(2) . . ?
C22 C21 H21 118.5 . . ?
C20 C21 H21 118.5 . . ?
C21 C22 C23 116.8(2) . . ?
C21 C22 C25 122.2(2) . . ?
C23 C22 C25 121.1(2) . . ?
C24 C23 C22 121.9(2) . . ?
C24 C23 H23 119.0 . . ?
C22 C23 H23 119.0 . . ?
C23 C24 C19 122.3(2) . . ?
C23 C24 H24 118.8 . . ?
C19 C24 H24 118.8 . . ?
C26 C25 C30 117.3(3) . . ?
C26 C25 C22 121.3(2) . . ?
C30 C25 C22 121.5(3) . . ?
C25 C26 C27 122.1(3) . . ?
C25 C26 H26 118.9 . . ?
C27 C26 H26 118.9 . . ?
C28 C27 C26 119.4(3) . . ?
C28 C27 H27 120.3 . . ?
C26 C27 H27 120.3 . . ?
C27 C28 O6 124.9(3) . . ?
C27 C28 C29 119.7(3) . . ?
O6 C28 C29 115.4(3) . . ?
C30 C29 C28 120.6(3) . . ?
C30 C29 H29 119.7 . . ?
C28 C29 H29 119.7 . . ?
C29 C30 C25 121.0(3) . . ?
C29 C30 H30 119.5 . . ?
C25 C30 H30 119.5 . . ?
O6 C31 H31A 109.5 . . ?
O6 C31 H31B 109.5 . . ?
H31A C31 H31B 109.5 . . ?
O6 C31 H31C 109.5 . . ?
H31A C31 H31C 109.5 . . ?
H31B C31 H31C 109.5 . . ?
N2 C32 C33 110.6(2) . . ?
N2 C32 C35 100.8(2) . . ?
C33 C32 C35 113.2(3) . . ?
N2 C32 C34 108.0(2) . . ?
C33 C32 C34 111.8(3) . . ?
C35 C32 C34 111.8(3) . . ?
C32 C33 H33A 109.5 . . ?
C32 C33 H33B 109.5 . . ?
H33A C33 H33B 109.5 . . ?
C32 C33 H33C 109.5 . . ?
H33A C33 H33C 109.5 . . ?
H33B C33 H33C 109.5 . . ?
C32 C34 H34A 109.5 . . ?
C32 C34 H34B 109.5 . . ?
H34A C34 H34B 109.5 . . ?
C32 C34 H34C 109.5 . . ?
H34A C34 H34C 109.5 . . ?
H34B C34 H34C 109.5 . . ?
O4 C35 C32 104.0(2) . . ?
O4 C35 H35A 111.0 . . ?
C32 C35 H35A 111.0 . . ?
O4 C35 H35B 111.0 . . ?
C32 C35 H35B 111.0 . . ?
H35A C35 H35B 109.0 . . ?
N2 C36 O4 114.6(2) . . ?
N2 C36 C20 127.9(2) . . ?
O4 C36 C20 117.5(2) . . ?
Cl2 C101 Cl1 112.3(2) . . ?
Cl2 C101 H10A 109.1 . . ?
Cl1 C101 H10A 109.1 . . ?
Cl2 C101 H10B 109.1 . . ?
Cl1 C101 H10B 109.1 . . ?
H10A C101 H10B 107.9 . . ?

loop_
_geom_bond_atom_site_label_1
_geom_bond_atom_site_label_2
_geom_bond_distance
_geom_bond_site_symmetry_2
_geom_bond_publ_flag
Zn O2 1.9198(18) . ?
Zn O1 1.9209(18) . ?
Zn N2 1.975(2) . ?
Zn N1 1.977(2) . ?
O2 C19 1.305(3) . ?
O1 C1 1.310(3) . ?
O4 C36 1.349(3) . ?
O4 C35 1.460(3) . ?
O3 C18 1.346(3) . ?
O3 C17 1.461(3) . ?
O6 C28 1.373(3) . ?
O6 C31 1.413(4) . ?
O5 C10 1.370(3) . ?
O5 C13 1.412(4) . ?
N2 C36 1.292(3) . ?
N2 C32 1.491(3) . ?
N1 C18 1.288(3) . ?
N1 C14 1.493(3) . ?
C1 C2 1.410(3) . ?
C1 C6 1.421(3) . ?
C2 C3 1.371(3) . ?
C2 H2 0.9400 . ?
C3 C4 1.399(4) . ?
C3 H3 0.9400 . ?
C4 C5 1.384(4) . ?
C4 C7 1.478(4) . ?
C5 C6 1.402(3) . ?
C5 H5 0.9400 . ?
C6 C18 1.454(3) . ?
C7 C8 1.392(4) . ?
C7 C12 1.393(4) . ?
C8 C9 1.377(4) . ?
C8 H8 0.9400 . ?
C9 C10 1.381(4) . ?
C9 H9 0.9400 . ?
C10 C11 1.385(4) . ?
C11 C12 1.386(4) . ?
C11 H11 0.9400 . ?
C12 H12 0.9400 . ?
C13 H13A 0.9700 . ?
C13 H13B 0.9700 . ?
C13 H13C 0.9700 . ?
C14 C15 1.516(4) . ?
C14 C16 1.516(4) . ?
C14 C17 1.524(4) . ?
C15 H15A 0.9700 . ?
C15 H15B 0.9700 . ?
C15 H15C 0.9700 . ?
C16 H16A 0.9700 . ?
C16 H16B 0.9700 . ?
C16 H16C 0.9700 . ?
C17 H17A 0.9800 . ?
C17 H17B 0.9800 . ?
C19 C24 1.416(4) . ?
C19 C20 1.423(3) . ?
C20 C21 1.413(3) . ?
C20 C36 1.453(4) . ?
C21 C22 1.380(4) . ?
C21 H21 0.9400 . ?
C22 C23 1.409(4) . ?
C22 C25 1.488(3) . ?
C23 C24 1.366(4) . ?
C23 H23 0.9400 . ?
C24 H24 0.9400 . ?
C25 C26 1.377(4) . ?
C25 C30 1.399(4) . ?
C26 C27 1.390(4) . ?
C26 H26 0.9400 . ?
C27 C28 1.371(4) . ?
C27 H27 0.9400 . ?
C28 C29 1.381(4) . ?
C29 C30 1.374(4) . ?
C29 H29 0.9400 . ?
C30 H30 0.9400 . ?
C31 H31A 0.9700 . ?
C31 H31B 0.9700 . ?
C31 H31C 0.9700 . ?
C32 C33 1.513(4) . ?
C32 C35 1.531(4) . ?
C32 C34 1.534(4) . ?
C33 H33A 0.9700 . ?
C33 H33B 0.9700 . ?
C33 H33C 0.9700 . ?
C34 H34A 0.9700 . ?
C34 H34B 0.9700 . ?
C34 H34C 0.9700 . ?
C35 H35A 0.9800 . ?
C35 H35B 0.9800 . ?
Cl1 C101 1.730(4) . ?
Cl2 C101 1.727(5) . ?
C101 H10A 0.9800 . ?
C101 H10B 0.9800 . ?

loop_
_geom_torsion_atom_site_label_1
_geom_torsion_atom_site_label_2
_geom_torsion_atom_site_label_3
_geom_torsion_atom_site_label_4
_geom_torsion
_geom_torsion_site_symmetry_1
_geom_torsion_site_symmetry_2
_geom_torsion_site_symmetry_3
_geom_torsion_site_symmetry_4
_geom_torsion_publ_flag
O1 Zn O2 C19 128.6(2) . . . . ?
N2 Zn O2 C19 9.4(2) . . . . ?
N1 Zn O2 C19 -121.7(2) . . . . ?
O2 Zn O1 C1 109.7(2) . . . . ?
N2 Zn O1 C1 -142.3(2) . . . . ?
N1 Zn O1 C1 -11.5(2) . . . . ?
O2 Zn N2 C36 -5.6(2) . . . . ?
O1 Zn N2 C36 -125.9(2) . . . . ?
N1 Zn N2 C36 119.1(2) . . . . ?
O2 Zn N2 C32 164.8(2) . . . . ?
O1 Zn N2 C32 44.5(2) . . . . ?
N1 Zn N2 C32 -70.5(2) . . . . ?
O2 Zn N1 C18 -116.27(19) . . . . ?
O1 Zn N1 C18 5.0(2) . . . . ?
N2 Zn N1 C18 128.58(19) . . . . ?
O2 Zn N1 C14 62.6(2) . . . . ?
O1 Zn N1 C14 -176.2(2) . . . . ?
N2 Zn N1 C14 -52.6(2) . . . . ?
Zn O1 C1 C2 -167.39(17) . . . . ?
Zn O1 C1 C6 13.1(4) . . . . ?
O1 C1 C2 C3 -178.3(2) . . . . ?
C6 C1 C2 C3 1.3(4) . . . . ?
C1 C2 C3 C4 -1.2(4) . . . . ?
C2 C3 C4 C5 0.5(4) . . . . ?
C2 C3 C4 C7 -179.1(2) . . . . ?
C3 C4 C5 C6 0.1(4) . . . . ?
C7 C4 C5 C6 179.6(2) . . . . ?
C4 C5 C6 C1 0.1(4) . . . . ?
C4 C5 C6 C18 -175.8(2) . . . . ?
O1 C1 C6 C5 178.8(2) . . . . ?
C2 C1 C6 C5 -0.8(4) . . . . ?
O1 C1 C6 C18 -5.5(4) . . . . ?
C2 C1 C6 C18 175.0(2) . . . . ?
C5 C4 C7 C8 147.3(3) . . . . ?
C3 C4 C7 C8 -33.2(4) . . . . ?
C5 C4 C7 C12 -32.6(4) . . . . ?
C3 C4 C7 C12 146.9(3) . . . . ?
C12 C7 C8 C9 0.2(4) . . . . ?
C4 C7 C8 C9 -179.7(3) . . . . ?
C7 C8 C9 C10 0.7(5) . . . . ?
C13 O5 C10 C9 -170.6(3) . . . . ?
C13 O5 C10 C11 10.6(4) . . . . ?
C8 C9 C10 O5 -179.5(3) . . . . ?
C8 C9 C10 C11 -0.6(4) . . . . ?
O5 C10 C11 C12 178.4(3) . . . . ?
C9 C10 C11 C12 -0.4(4) . . . . ?
C10 C11 C12 C7 1.3(5) . . . . ?
C8 C7 C12 C11 -1.2(4) . . . . ?
C4 C7 C12 C11 178.7(3) . . . . ?
C18 N1 C14 C15 -106.4(2) . . . . ?
Zn N1 C14 C15 74.7(3) . . . . ?
C18 N1 C14 C16 131.4(3) . . . . ?
Zn N1 C14 C16 -47.6(3) . . . . ?
C18 N1 C14 C17 11.5(3) . . . . ?
Zn N1 C14 C17 -167.45(18) . . . . ?
C18 O3 C17 C14 16.8(3) . . . . ?
N1 C14 C17 O3 -16.6(3) . . . . ?
C15 C14 C17 O3 99.5(3) . . . . ?
C16 C14 C17 O3 -134.5(2) . . . . ?
C14 N1 C18 O3 -1.2(3) . . . . ?
Zn N1 C18 O3 177.82(16) . . . . ?
C14 N1 C18 C6 -179.0(2) . . . . ?
Zn N1 C18 C6 0.0(4) . . . . ?
C17 O3 C18 N1 -10.3(3) . . . . ?
C17 O3 C18 C6 167.7(2) . . . . ?
C5 C6 C18 N1 174.2(2) . . . . ?
C1 C6 C18 N1 -1.5(4) . . . . ?
C5 C6 C18 O3 -3.5(3) . . . . ?
C1 C6 C18 O3 -179.3(2) . . . . ?
Zn O2 C19 C24 173.65(17) . . . . ?
Zn O2 C19 C20 -7.3(4) . . . . ?
O2 C19 C20 C21 -179.6(2) . . . . ?
C24 C19 C20 C21 -0.5(4) . . . . ?
O2 C19 C20 C36 -1.4(4) . . . . ?
C24 C19 C20 C36 177.7(2) . . . . ?
C19 C20 C21 C22 -0.1(4) . . . . ?
C36 C20 C21 C22 -178.4(2) . . . . ?
C20 C21 C22 C23 0.6(4) . . . . ?
C20 C21 C22 C25 -179.7(2) . . . . ?
C21 C22 C23 C24 -0.4(4) . . . . ?
C25 C22 C23 C24 179.9(3) . . . . ?
C22 C23 C24 C19 -0.1(4) . . . . ?
O2 C19 C24 C23 179.7(2) . . . . ?
C20 C19 C24 C23 0.6(4) . . . . ?
C21 C22 C25 C26 26.9(4) . . . . ?
C23 C22 C25 C26 -153.4(3) . . . . ?
C21 C22 C25 C30 -152.9(3) . . . . ?
C23 C22 C25 C30 26.8(4) . . . . ?
C30 C25 C26 C27 0.0(4) . . . . ?
C22 C25 C26 C27 -179.7(3) . . . . ?
C25 C26 C27 C28 -1.3(5) . . . . ?
C26 C27 C28 O6 -179.0(3) . . . . ?
C26 C27 C28 C29 1.5(5) . . . . ?
C31 O6 C28 C27 0.7(5) . . . . ?
C31 O6 C28 C29 -179.7(3) . . . . ?
C27 C28 C29 C30 -0.6(5) . . . . ?
O6 C28 C29 C30 179.9(3) . . . . ?
C28 C29 C30 C25 -0.7(5) . . . . ?
C26 C25 C30 C29 1.0(4) . . . . ?
C22 C25 C30 C29 -179.3(3) . . . . ?
C36 N2 C32 C33 -136.6(3) . . . . ?
Zn N2 C32 C33 52.0(3) . . . . ?
C36 N2 C32 C35 -16.6(3) . . . . ?
Zn N2 C32 C35 171.99(19) . . . . ?
C36 N2 C32 C34 100.8(3) . . . . ?
Zn N2 C32 C34 -70.7(3) . . . . ?
C36 O4 C35 C32 -17.9(3) . . . . ?
N2 C32 C35 O4 20.1(3) . . . . ?
C33 C32 C35 O4 138.2(2) . . . . ?
C34 C32 C35 O4 -94.5(3) . . . . ?
C32 N2 C36 O4 6.2(3) . . . . ?
Zn N2 C36 O4 178.11(17) . . . . ?
C32 N2 C36 C20 -172.3(3) . . . . ?
Zn N2 C36 C20 -0.4(4) . . . . ?
C35 O4 C36 N2 8.0(3) . . . . ?
C35 O4 C36 C20 -173.4(2) . . . . ?
C21 C20 C36 N2 -176.3(3) . . . . ?
C19 C20 C36 N2 5.5(4) . . . . ?
C21 C20 C36 O4 5.2(4) . . . . ?
C19 C20 C36 O4 -173.0(2) . . . . ?
